data_2222221
loop_
_publ_author_name
'Li, Zhao-yang'
'Dai, Jing-wei'
'Yue, Shan-tang'

_publ_section_title
;
 Poly[[(\m-1<i>H</i>-benzimidazole-5,6-dicarboxylato)zinc(II)]
 monohydrate]
;
_journal_coeditor_code BG2261
_journal_issue 7
_journal_name_full 'Acta Crystallographica Section E'
_journal_page_first m775
_journal_paper_doi 10.1107/S1600536809022107
_journal_volume 65
_journal_year 2009
_chemical_formula_iupac '[Zn (C9 H4 N2 O4)], H2 O'
_chemical_formula_moiety 'C9 H4 N2 O4 Zn, H2 O'
_chemical_formula_sum 'C9 H6 N2 O5 Zn'
_chemical_formula_weight 287.55
_chemical_name_systematic
;
Poly[[(\m-1<i>H</i>-benzimidazole-5,6-dicarboxylato)zinc(II)] monohydrate]
;
_space_group_IT_number 14
_symmetry_cell_setting monoclinic
_symmetry_space_group_name_Hall '-P 2ybc'
_symmetry_space_group_name_H-M 'P 1 21/c 1'
_atom_sites_solution_hydrogens geom
_atom_sites_solution_primary direct
_atom_sites_solution_secondary difmap
_audit_creation_method SHELXL-97
_cell_angle_alpha 90.00
_cell_angle_beta 104.397(2)
_cell_angle_gamma 90.00
_cell_formula_units_Z 4
_cell_length_a 6.4735(5)
_cell_length_b 8.1836(6)
_cell_length_c 18.4407(12)
_cell_measurement_reflns_used 2639
_cell_measurement_temperature 298(2)
_cell_measurement_theta_max 27.62
_cell_measurement_theta_min 2.28
_cell_volume 946.25(12)
_computing_cell_refinement 'SAINT (Bruker, 2004)'
_computing_data_collection 'APEX2 (Bruker, 2004)'
_computing_data_reduction 'SAINT (Bruker, 2004)'
_computing_molecular_graphics 'XP in SHELXTL (Sheldrick, 2008)'
_computing_publication_material 'SHELXL97 (Sheldrick, 2008)'
_computing_structure_refinement 'SHELXL97 (Sheldrick, 2008)'
_computing_structure_solution 'SHELXS97 (Sheldrick, 2008)'
_diffrn_ambient_temperature 298(2)
_diffrn_measured_fraction_theta_full 0.999
_diffrn_measured_fraction_theta_max 0.999
_diffrn_measurement_device_type 'Bruker APEXII area-detector'
_diffrn_measurement_method '\f and \w'
_diffrn_radiation_monochromator graphite
_diffrn_radiation_source 'fine-focus sealed tube'
_diffrn_radiation_type MoK\a
_diffrn_radiation_wavelength 0.71073
_diffrn_reflns_av_R_equivalents 0.0186
_diffrn_reflns_av_sigmaI/netI 0.0214
_diffrn_reflns_limit_h_max 7
_diffrn_reflns_limit_h_min -7
_diffrn_reflns_limit_k_max 8
_diffrn_reflns_limit_k_min -9
_diffrn_reflns_limit_l_max 16
_diffrn_reflns_limit_l_min -21
_diffrn_reflns_number 4613
_diffrn_reflns_theta_full 24.99
_diffrn_reflns_theta_max 24.99
_diffrn_reflns_theta_min 2.28
_exptl_absorpt_coefficient_mu 2.608
_exptl_absorpt_correction_T_max 0.625
_exptl_absorpt_correction_T_min 0.444
_exptl_absorpt_correction_type multi-scan
_exptl_absorpt_process_details '(SADABS; Sheldrick, 2004)'
_exptl_crystal_colour colorless
_exptl_crystal_density_diffrn 2.018
_exptl_crystal_density_method 'not measured'
_exptl_crystal_description block
_exptl_crystal_F_000 576
_exptl_crystal_size_max 0.35
_exptl_crystal_size_mid 0.26
_exptl_crystal_size_min 0.18
_refine_diff_density_max 0.537
_refine_diff_density_min -0.322
_refine_ls_extinction_method none
_refine_ls_goodness_of_fit_ref 1.064
_refine_ls_hydrogen_treatment constr
_refine_ls_matrix_type full
_refine_ls_number_parameters 154
_refine_ls_number_reflns 1665
_refine_ls_number_restraints 0
_refine_ls_restrained_S_all 1.064
_refine_ls_R_factor_all 0.0295
_refine_ls_R_factor_gt 0.0257
_refine_ls_shift/su_max 0.001
_refine_ls_shift/su_mean 0.000
_refine_ls_structure_factor_coef Fsqd
_refine_ls_weighting_details 'calc w=1/[\s^2^(Fo^2^)+(0.0407P)^2^+0.8076P] where P=(Fo^2^+2Fc^2^)/3'
_refine_ls_weighting_scheme calc
_refine_ls_wR_factor_gt 0.0693
_refine_ls_wR_factor_ref 0.0715
_reflns_number_gt 1513
_reflns_number_total 1665
_reflns_threshold_expression I>2\s(I)
_cod_data_source_file bg2261.cif
_cod_data_source_block I
_cod_original_sg_symbol_H-M 'P 21/c'
_cod_database_code 2222221
_cod_database_fobs_code 2222221

loop_
_symmetry_equiv_pos_as_xyz
'x, y, z'
'-x, y+1/2, -z+1/2'
'-x, -y, -z'
'x, -y-1/2, z-1/2'

loop_
_atom_site_type_symbol
_atom_site_label
_atom_site_fract_x
_atom_site_fract_y
_atom_site_fract_z
_atom_site_U_iso_or_equiv
_atom_site_adp_type
_atom_site_calc_flag
_atom_site_refinement_flags
_atom_site_occupancy
_atom_site_disorder_assembly
_atom_site_disorder_group
C C1 0.6805(4) 0.7618(3) 1.14674(15) 0.0244(6) Uani d . 1 . .
H H1 0.7562 0.7565 1.1967 0.029 Uiso calc R 1 . .
C C2 0.4362(4) 0.8133(3) 1.04587(14) 0.0210(6) Uani d . 1 . .
C C3 0.5993(4) 0.7274(3) 1.02485(14) 0.0209(6) Uani d . 1 . .
C C4 0.5896(4) 0.6922(3) 0.95017(14) 0.0232(6) Uani d . 1 . .
H H4 0.6986 0.6358 0.9364 0.028 Uiso calc R 1 . .
C C5 0.2433(4) 0.8286(3) 0.91858(14) 0.0210(6) Uani d . 1 . .
C C6 0.2567(4) 0.8630(3) 0.99290(14) 0.0225(6) Uani d . 1 . .
H H6 0.1474 0.9184 1.0070 0.027 Uiso calc R 1 . .
C C7 0.4108(4) 0.7447(3) 0.89738(14) 0.0198(5) Uani d . 1 . .
C C8 0.0478(4) 0.8790(3) 0.85989(15) 0.0244(6) Uani d . 1 . .
C C9 0.4056(4) 0.7163(3) 0.81632(14) 0.0200(6) Uani d . 1 . .
N N1 0.4937(3) 0.8337(3) 1.12397(12) 0.0223(5) Uani d . 1 . .
N N2 0.7500(3) 0.6973(3) 1.09061(12) 0.0255(5) Uani d . 1 . .
H H2 0.8682 0.6459 1.0948 0.031 Uiso calc R 1 . .
O O1 0.0221(4) 0.8307(4) 0.79625(13) 0.0700(10) Uani d . 1 . .
O O2 -0.0815(3) 0.9719(3) 0.88154(11) 0.0371(5) Uani d . 1 . .
O O3 0.3461(3) 0.5800(3) 0.78853(10) 0.0317(5) Uani d . 1 . .
O O4 0.4720(4) 0.8254(3) 0.78041(11) 0.0360(5) Uani d . 1 . .
Zn Zn1 -0.35253(5) 1.02462(4) 0.814219(16) 0.02108(13) Uani d . 1 . .
O O1W 1.1216(4) 0.5187(3) 1.15400(15) 0.0533(7) Uani d . 1 . .
H H1W 1.0604 0.4556 1.1853 0.080 Uiso d R 1 . .
H H2W 1.1968 0.6024 1.1810 0.080 Uiso d R 1 . .

loop_
_atom_site_aniso_label
_atom_site_aniso_U_11
_atom_site_aniso_U_22
_atom_site_aniso_U_33
_atom_site_aniso_U_12
_atom_site_aniso_U_13
_atom_site_aniso_U_23
C1 0.0238(14) 0.0330(16) 0.0141(13) 0.0009(12) 0.0004(11) 0.0029(11)
C2 0.0226(13) 0.0263(14) 0.0138(13) 0.0008(11) 0.0037(11) -0.0001(10)
C3 0.0189(13) 0.0270(15) 0.0153(13) 0.0023(11) 0.0013(11) 0.0010(11)
C4 0.0215(13) 0.0306(15) 0.0177(14) 0.0056(11) 0.0053(11) -0.0025(11)
C5 0.0212(13) 0.0264(15) 0.0146(13) 0.0006(11) 0.0029(11) -0.0019(10)
C6 0.0206(13) 0.0310(15) 0.0159(13) 0.0052(11) 0.0046(11) -0.0016(11)
C7 0.0222(13) 0.0220(14) 0.0151(13) -0.0006(11) 0.0043(10) -0.0015(10)
C8 0.0230(14) 0.0329(16) 0.0160(14) 0.0016(12) 0.0025(11) -0.0013(11)
C9 0.0174(12) 0.0266(15) 0.0152(12) 0.0018(10) 0.0025(10) -0.0009(11)
N1 0.0239(12) 0.0313(13) 0.0107(11) 0.0047(10) 0.0026(9) 0.0001(9)
N2 0.0208(12) 0.0352(14) 0.0189(12) 0.0083(10) 0.0017(9) 0.0002(10)
O1 0.0496(15) 0.125(3) 0.0230(13) 0.0460(16) -0.0143(11) -0.0294(14)
O2 0.0285(11) 0.0578(15) 0.0209(11) 0.0200(10) -0.0012(9) -0.0072(9)
O3 0.0511(13) 0.0269(11) 0.0190(10) -0.0077(10) 0.0125(9) -0.0057(8)
O4 0.0532(14) 0.0376(13) 0.0185(10) -0.0200(10) 0.0117(10) -0.0050(9)
Zn1 0.0221(2) 0.0270(2) 0.01325(19) 0.00140(12) 0.00268(13) -0.00017(12)
O1W 0.0410(14) 0.0652(18) 0.0468(16) 0.0148(12) -0.0022(12) -0.0085(12)

loop_
_atom_type_symbol
_atom_type_description
_atom_type_scat_dispersion_real
_atom_type_scat_dispersion_imag
_atom_type_scat_source
C C 0.0033 0.0016 'International Tables Vol C Tables 4.2.6.8 and 6.1.1.4'
H H 0.0000 0.0000 'International Tables Vol C Tables 4.2.6.8 and 6.1.1.4'
Zn Zn 0.2839 1.4301 'International Tables Vol C Tables 4.2.6.8 and 6.1.1.4'
N N 0.0061 0.0033 'International Tables Vol C Tables 4.2.6.8 and 6.1.1.4'
O O 0.0106 0.0060 'International Tables Vol C Tables 4.2.6.8 and 6.1.1.4'

loop_
_geom_angle_atom_site_label_1
_geom_angle_atom_site_label_2
_geom_angle_atom_site_label_3
_geom_angle_site_symmetry_1
_geom_angle_site_symmetry_3
_geom_angle
_geom_angle_publ_flag
N1 C1 N2 . . 112.9(2) ?
N1 C1 H1 . . 123.6 ?
N2 C1 H1 . . 123.6 ?
C6 C2 C3 . . 120.8(2) ?
C6 C2 N1 . . 130.8(2) ?
C3 C2 N1 . . 108.5(2) ?
N2 C3 C4 . . 133.0(2) ?
N2 C3 C2 . . 105.3(2) ?
C4 C3 C2 . . 121.7(2) ?
C7 C4 C3 . . 117.1(2) ?
C7 C4 H4 . . 121.4 ?
C3 C4 H4 . . 121.4 ?
C6 C5 C7 . . 120.6(2) ?
C6 C5 C8 . . 119.5(2) ?
C7 C5 C8 . . 119.9(2) ?
C2 C6 C5 . . 118.5(2) ?
C2 C6 H6 . . 120.8 ?
C5 C6 H6 . . 120.8 ?
C4 C7 C5 . . 121.3(2) ?
C4 C7 C9 . . 117.4(2) ?
C5 C7 C9 . . 121.3(2) ?
O1 C8 O2 . . 124.0(3) ?
O1 C8 C5 . . 119.8(3) ?
O2 C8 C5 . . 116.2(2) ?
O3 C9 O4 . . 122.2(2) ?
O3 C9 C7 . . 118.3(2) ?
O4 C9 C7 . . 119.3(2) ?
C1 N1 C2 . . 105.2(2) ?
C1 N1 Zn1 . 3_577 126.26(18) ?
C2 N1 Zn1 . 3_577 127.64(17) ?
C1 N2 C3 . . 108.1(2) ?
C1 N2 H2 . . 125.9 ?
C3 N2 H2 . . 125.9 ?
C8 O2 Zn1 . . 119.85(18) ?
C9 O3 Zn1 . 2_546 121.73(18) ?
C9 O4 Zn1 . 1_655 131.46(18) ?
O2 Zn1 O3 . 2_556 116.08(9) ?
O2 Zn1 O4 . 1_455 111.99(10) ?
O3 Zn1 O4 2_556 1_455 91.96(9) ?
O2 Zn1 N1 . 3_577 103.56(9) ?
O3 Zn1 N1 2_556 3_577 122.67(9) ?
O4 Zn1 N1 1_455 3_577 110.27(9) ?
H1W O1W H2W . . 109.2 ?

loop_
_geom_bond_atom_site_label_1
_geom_bond_atom_site_label_2
_geom_bond_site_symmetry_2
_geom_bond_distance
_geom_bond_publ_flag
C1 N1 . 1.316(3) ?
C1 N2 . 1.336(3) ?
C1 H1 . 0.9300 ?
C2 C6 . 1.380(4) ?
C2 C3 . 1.401(4) ?
C2 N1 . 1.405(3) ?
C3 N2 . 1.376(3) ?
C3 C4 . 1.393(4) ?
C4 C7 . 1.383(4) ?
C4 H4 . 0.9300 ?
C5 C6 . 1.381(4) ?
C5 C7 . 1.418(4) ?
C5 C8 . 1.504(4) ?
C6 H6 . 0.9300 ?
C7 C9 . 1.505(4) ?
C8 O1 . 1.210(3) ?
C8 O2 . 1.266(3) ?
C9 O3 . 1.247(3) ?
C9 O4 . 1.250(3) ?
N2 H2 . 0.8600 ?
Zn1 O2 . 1.929(2) ?
Zn1 N1 3_577 1.999(2) ?
Zn1 O3 2_556 1.9587(19) ?
Zn1 O4 1_455 1.996(2) ?
O1W H1W . 0.9333 ?
O1W H2W . 0.9127 ?

loop_
_geom_hbond_atom_site_label_D
_geom_hbond_atom_site_label_H
_geom_hbond_atom_site_label_A
_geom_hbond_site_symmetry_A
_geom_hbond_distance_DH
_geom_hbond_distance_HA
_geom_hbond_distance_DA
_geom_hbond_angle_DHA
N2 H2 O1W . 0.86 2.02 2.809(3) 152.4
O1W H1W O1 3_667 0.93 2.45 3.211(5) 139.2
O1W H2W O4 4_676 0.91 2.29 3.095(3) 146.3

loop_
_geom_torsion_atom_site_label_1
_geom_torsion_atom_site_label_2
_geom_torsion_atom_site_label_3
_geom_torsion_atom_site_label_4
_geom_torsion_site_symmetry_1
_geom_torsion_site_symmetry_2
_geom_torsion_site_symmetry_3
_geom_torsion_site_symmetry_4
_geom_torsion
_geom_torsion_publ_flag
C6 C2 C3 N2 . . . . -179.7(3) ?
N1 C2 C3 N2 . . . . 0.4(3) ?
C6 C2 C3 C4 . . . . 1.5(4) ?
N1 C2 C3 C4 . . . . -178.4(3) ?
N2 C3 C4 C7 . . . . -178.8(3) ?
C2 C3 C4 C7 . . . . -0.5(4) ?
C3 C2 C6 C5 . . . . -1.1(4) ?
N1 C2 C6 C5 . . . . 178.8(3) ?
C7 C5 C6 C2 . . . . -0.2(4) ?
C8 C5 C6 C2 . . . . 179.0(3) ?
C3 C4 C7 C5 . . . . -0.9(4) ?
C3 C4 C7 C9 . . . . 176.3(2) ?
C6 C5 C7 C4 . . . . 1.3(4) ?
C8 C5 C7 C4 . . . . -178.0(3) ?
C6 C5 C7 C9 . . . . -175.8(3) ?
C8 C5 C7 C9 . . . . 4.9(4) ?
C6 C5 C8 O1 . . . . -170.2(3) ?
C7 C5 C8 O1 . . . . 9.1(5) ?
C6 C5 C8 O2 . . . . 9.8(4) ?
C7 C5 C8 O2 . . . . -170.9(3) ?
C4 C7 C9 O3 . . . . 83.6(3) ?
C5 C7 C9 O3 . . . . -99.2(3) ?
C4 C7 C9 O4 . . . . -92.4(3) ?
C5 C7 C9 O4 . . . . 84.8(3) ?
N2 C1 N1 C2 . . . . 0.3(3) ?
N2 C1 N1 Zn1 . . . 3_577 -169.63(19) ?
C6 C2 N1 C1 . . . . 179.7(3) ?
C3 C2 N1 C1 . . . . -0.4(3) ?
C6 C2 N1 Zn1 . . . 3_577 -10.6(4) ?
C3 C2 N1 Zn1 . . . 3_577 169.32(18) ?
N1 C1 N2 C3 . . . . 0.0(3) ?
C4 C3 N2 C1 . . . . 178.4(3) ?
C2 C3 N2 C1 . . . . -0.2(3) ?
O1 C8 O2 Zn1 . . . . 7.0(5) ?
C5 C8 O2 Zn1 . . . . -173.02(19) ?
O4 C9 O3 Zn1 . . . 2_546 0.2(4) ?
C7 C9 O3 Zn1 . . . 2_546 -175.59(17) ?
O3 C9 O4 Zn1 . . . 1_655 -160.8(2) ?
C7 C9 O4 Zn1 . . . 1_655 14.9(4) ?
C8 O2 Zn1 O3 . . . 2_556 -44.1(3) ?
C8 O2 Zn1 O4 . . . 1_455 59.7(2) ?
C8 O2 Zn1 N1 . . . 3_577 178.5(2) ?
